data_7050037
loop_
_publ_author_name
'Sofia I. Pascu'
'Karl S. Coleman'
'A. R. Cowley'
'Malcolm L. H. Green'
'Nicholas H. Rees'

_publ_section_title
;
 New group 10 complexes of the bulky iminophosphine ligands
 [Ph2PCH2C(Ph)?N(2,6-R2C6H3)], where R = Me, iPr
;
_journal_issue 2
_journal_name_full 'New Journal of Chemistry'
_journal_page_first 385
_journal_paper_doi 10.1039/b412391c
_journal_volume 29
_journal_year 2005
_chemical_compound_source
;
?
;
_chemical_formula_moiety ' C40 H37 Br2 N Ni O P2, C1.24 H2.47 Cl2.47 '
_chemical_formula_sum 'C41.24 H39.47 Br2 Cl2.47 N Ni O P2'
_chemical_formula_weight 933.10
_chemical_name_systematic
;
?
;
_space_group_IT_number 61
_symmetry_cell_setting orthorhombic
_symmetry_space_group_name_Hall '-P 2bc 2ac'
_symmetry_space_group_name_H-M 'P c a b'
_atom_sites_solution_hydrogens geom
_atom_sites_solution_primary direct
_cell_angle_alpha 90
_cell_angle_beta 90
_cell_angle_gamma 90
_cell_formula_units_Z 8
_cell_length_a 13.5350(6)
_cell_length_b 23.464(2)
_cell_length_c 27.850(3)
_cell_measurement_reflns_used 49653
_cell_measurement_temperature 150
_cell_measurement_theta_max 27
_cell_measurement_theta_min 0
_cell_volume 8844.7(13)
_computing_cell_refinement
;
Denzo/Scalepack (Otwinowski & Minor, 1996)
;
_computing_data_collection
;
Xpress Data collection (MAC Science, 1989)
;
_computing_data_reduction
;
Denzo/Scalepack (Otwinowski & Minor, 1996)
;
_computing_molecular_graphics
;
CAMERON (Watkin et al 1996)
;
_computing_publication_material
;
CRYSTALS (Watkin et al 2003)
;
_computing_structure_refinement
;
CRYSTALS (Watkin et al 2003)
;
_computing_structure_solution
;
SIR92 (Altomare et al, 1994)
;
_diffrn_ambient_temperature 150
_diffrn_measured_fraction_theta_full 0.951
_diffrn_measured_fraction_theta_max 0.934
_diffrn_measurement_device_type
;
Nonius DIP2000
;
_diffrn_measurement_method \w
_diffrn_radiation_monochromator graphite
_diffrn_radiation_type 'Mo K\a'
_diffrn_radiation_wavelength 0.71069
_diffrn_reflns_av_R_equivalents 0.05
_diffrn_reflns_limit_h_max 16
_diffrn_reflns_limit_h_min 0
_diffrn_reflns_limit_k_max 29
_diffrn_reflns_limit_k_min 0
_diffrn_reflns_limit_l_max 34
_diffrn_reflns_limit_l_min 0
_diffrn_reflns_number 49653
_diffrn_reflns_theta_full 25.000
_diffrn_reflns_theta_max 26.434
_diffrn_reflns_theta_min 1.700
_diffrn_standards_decay_% 0.00
_diffrn_standards_interval_count 0
_diffrn_standards_interval_time 0
_diffrn_standards_number 0
_exptl_absorpt_coefficient_mu 2.498
_exptl_absorpt_correction_T_max 0.536
_exptl_absorpt_correction_T_min 0.477
_exptl_absorpt_correction_type multi-scan
_exptl_absorpt_process_details
;
Denzo/Scalepack (Otwinowski & Minor, 1996)
;
_exptl_crystal_colour ' yellow '
_exptl_crystal_density_diffrn 1.401
_exptl_crystal_description ' block '
_exptl_crystal_F_000 3775.3
_exptl_crystal_size_max 0.40
_exptl_crystal_size_mid 0.25
_exptl_crystal_size_min 0.25
_refine_diff_density_max 1.05
_refine_diff_density_min -1.16
_refine_ls_extinction_method None
_refine_ls_goodness_of_fit_ref 1.2474
_refine_ls_hydrogen_treatment mixed
_refine_ls_matrix_type full
_refine_ls_number_parameters 512
_refine_ls_number_reflns 3915
_refine_ls_number_restraints 165
_refine_ls_R_factor_all 0.1310
_refine_ls_R_factor_gt 0.0581
_refine_ls_shift/su_max 0.008007
_refine_ls_structure_factor_coef F
_refine_ls_weighting_details
;
Method, part 1, Chebychev polynomial, (Watkin, 1994, Prince, 1982)
[weight] = 1.0/[A~0~*T~0~(x)+A~1~*T~1~(x) ... +A~n-1~]*T~n-1~(x)]
where A~i~ are the Chebychev coefficients listed below and x= Fcalc/Fmax
Method = Robust Weighting (Prince, 1982)
W = [weight] * [1-(deltaF/6*sigmaF)^2^]^2^
A~i~ are:
1.64 0.420 1.28
;
_refine_ls_weighting_scheme calc
_refine_ls_wR_factor_all 0.0962
_refine_ls_wR_factor_gt 0.0658
_refine_ls_wR_factor_ref 0.0658
_reflns_limit_h_max 16
_reflns_limit_h_min 0
_reflns_limit_k_max 29
_reflns_limit_k_min 0
_reflns_limit_l_max 34
_reflns_limit_l_min 0
_reflns_number_gt 3915
_reflns_number_total 8500
_reflns_threshold_expression I>3.00u(I)
_cod_data_source_file b412391c.txt
_cod_data_source_block 2
_cod_depositor_comments
;
The following automatic conversions were performed:
'_symmetry_cell_setting' value 'Orthorhombic' changed to 'orthorhombic'
according to '/home/adriana/struct/CIF-dictionaries/cif_core.dic'
dictionary named 'cif_core.dic' version 2.4.1 from 2010-06-29.

Automatic conversion script
Id: cif_fix_enum 1555 2011-01-17 13:19:09Z saulius 
;
_cod_original_cell_volume 8844.7(12)
_cod_original_sg_symbol_H-M 'P c a b '
_cod_original_formula_sum ' C41.24 H39.47 Br2 Cl2.47 N Ni O P2  '
_cod_database_code 7050037

loop_
_symmetry_equiv_pos_as_xyz
x,y,z
-x,-y,-z
-x+1/2,y,z+1/2
x+1/2,-y,-z+1/2
x+1/2,-y+1/2,z
-x+1/2,y+1/2,-z
-x,-y+1/2,z+1/2
x,y+1/2,-z+1/2

loop_
_atom_site_label
_atom_site_type_symbol
_atom_site_fract_x
_atom_site_fract_y
_atom_site_fract_z
_atom_site_U_iso_or_equiv
_atom_site_occupancy
_atom_site_adp_type
_atom_site_refinement_flags_posn
_atom_site_refinement_flags_adp
_atom_site_refinement_flags_occupancy
_atom_site_disorder_assembly
_atom_site_disorder_group
_atom_site_attached_hydrogens
Ni1 Ni 0.71521(6) 0.13231(4) 0.12001(4) 0.0368 1.0000 Uani . . . . . .
Br1 Br 0.76739(6) 0.09558(4) 0.04071(3) 0.0516 1.0000 Uani . . . . . .
Br2 Br 0.78451(5) 0.22673(3) 0.13904(3) 0.0521 1.0000 Uani . . . . . .
P1 P 0.56570(13) 0.16962(8) 0.09310(8) 0.0398 1.0000 Uani . . . . . .
N1 N 0.6287(4) 0.1251(2) 0.1828(2) 0.0351 1.0000 Uani . . . . . .
C1 C 0.5282(5) 0.2005(3) 0.1504(3) 0.0471 1.0000 Uani . . . . . .
C2 C 0.5524(5) 0.1575(3) 0.1894(3) 0.0363 1.0000 Uani . . . . . .
C3 C 0.4669(5) 0.1182(4) 0.0799(4) 0.0838 1.0000 Uani D U . . . .
C4 C 0.4906(5) 0.0726(4) 0.0514(4) 0.0845 1.0000 Uani D U . . . .
C5 C 0.4238(5) 0.0298(4) 0.0442(4) 0.0849 1.0000 Uani D U . . . .
C6 C 0.3294(5) 0.0353(4) 0.0604(4) 0.0846 1.0000 Uani D U . . . .
C7 C 0.3054(5) 0.0793(4) 0.0899(4) 0.0841 1.0000 Uani D U . . . .
C8 C 0.3740(6) 0.1210(4) 0.0996(4) 0.0839 1.0000 Uani D U . . . .
C9 C 0.5568(6) 0.2265(3) 0.0491(3) 0.0496 1.0000 Uani . . . . . .
C10 C 0.6412(8) 0.2480(6) 0.0290(5) 0.1084 1.0000 Uani . . . . . .
C11 C 0.6343(11) 0.2932(6) -0.0040(6) 0.1370 1.0000 Uani . . . . . .
C12 C 0.5457(10) 0.3151(4) -0.0172(5) 0.0899 1.0000 Uani . . . . . .
C13 C 0.4639(9) 0.2961(5) 0.0047(4) 0.0823 1.0000 Uani . . . . . .
C14 C 0.4674(6) 0.2520(4) 0.0374(3) 0.0620 1.0000 Uani . . . . . .
C15 C 0.4863(5) 0.1577(3) 0.2318(3) 0.0389 1.0000 Uani . . . . . .
C16 C 0.4630(6) 0.2095(3) 0.2529(3) 0.0482 1.0000 Uani . . . . . .
C17 C 0.4051(7) 0.2119(4) 0.2932(3) 0.0588 1.0000 Uani . . . . . .
C18 C 0.3680(7) 0.1625(5) 0.3126(3) 0.0661 1.0000 Uani . . . . . .
C19 C 0.3858(6) 0.1118(4) 0.2905(4) 0.0599 1.0000 Uani . . . . . .
C20 C 0.4475(5) 0.1081(3) 0.2509(3) 0.0496 1.0000 Uani . . . . . .
C21 C 0.6609(5) 0.0857(3) 0.2192(3) 0.0421 1.0000 Uani . . . . . .
C22 C 0.7083(6) 0.1050(4) 0.2603(3) 0.0552 1.0000 Uani . . . . . .
C23 C 0.7439(6) 0.0654(5) 0.2924(3) 0.0705 1.0000 Uani . . . . . .
C24 C 0.7330(8) 0.0080(5) 0.2837(5) 0.0819 1.0000 Uani . . . . . .
C25 C 0.6862(8) -0.0110(4) 0.2420(5) 0.0760 1.0000 Uani . . . . . .
C26 C 0.6506(6) 0.0272(4) 0.2102(4) 0.0586 1.0000 Uani . . . . . .
C27 C 0.7245(7) 0.1673(4) 0.2688(3) 0.0640 1.0000 Uani . . . . . .
C28 C 0.6004(8) 0.0074(4) 0.1643(4) 0.0710 1.0000 Uani . . . . . .
O1 O 0.8311(3) 0.0910(2) 0.15142(19) 0.0441 1.0000 Uani . . . . . .
P2 P 0.93628(13) 0.10237(8) 0.13761(7) 0.0406 1.0000 Uani . . . . . .
C29 C 1.0068(5) 0.1266(3) 0.1881(3) 0.0378 1.0000 Uani . . . . . .
C30 C 0.9682(6) 0.1195(3) 0.2348(3) 0.0460 1.0000 Uani . . . . . .
C31 C 1.0210(6) 0.1375(4) 0.2740(3) 0.0541 1.0000 Uani . . . . . .
C32 C 1.1131(7) 0.1617(4) 0.2683(3) 0.0543 1.0000 Uani . . . . . .
C33 C 1.1512(6) 0.1689(3) 0.2228(3) 0.0520 1.0000 Uani . . . . . .
C34 C 1.0998(5) 0.1505(3) 0.1832(3) 0.0457 1.0000 Uani . . . . . .
C35 C 0.9988(5) 0.0413(3) 0.1132(3) 0.0415 1.0000 Uani . . . . . .
C36 C 1.0156(6) -0.0058(4) 0.1426(3) 0.0563 1.0000 Uani . . . . . .
C37 C 1.0602(7) -0.0540(4) 0.1233(4) 0.0620 1.0000 Uani . . . . . .
C38 C 1.0916(6) -0.0545(4) 0.0765(4) 0.0577 1.0000 Uani . . . . . .
C39 C 1.0781(6) -0.0071(4) 0.0480(3) 0.0548 1.0000 Uani . . . . . .
C40 C 1.0309(5) 0.0399(4) 0.0668(3) 0.0509 1.0000 Uani . . . . . .
C41 C 0.851(2) 0.1716(10) 0.4413(7) 0.1694 0.506(11) Uani D U P . . .
Cl1 Cl 0.8881(7) 0.1109(5) 0.4064(3) 0.1681 0.506(11) Uani D U P . . .
Cl2 Cl 0.7627(8) 0.2028(5) 0.4011(3) 0.1709 0.506(11) Uani D U P . . .
C42 C 0.703(2) 0.4429(14) 0.4563(13) 0.2185 0.450(15) Uani D U P . . .
Cl3 Cl 0.8053(13) 0.4330(6) 0.4184(6) 0.2170 0.450(15) Uani D U P . . .
Cl4 Cl 0.6457(13) 0.3831(6) 0.4303(6) 0.2198 0.450(15) Uani D U P . . .
C43 C 0.5830(17) 0.2967(12) 0.404(2) 0.1789 0.280(12) Uani D U P . . .
Cl5 Cl 0.6890(19) 0.3410(8) 0.4046(7) 0.1778 0.280(12) Uani D U P . . .
Cl6 Cl 0.6492(19) 0.2339(8) 0.3883(6) 0.1802 0.280(12) Uani D U P . . .
H1 H 0.950(7) 0.141(4) 0.103(4) 0.09(3) 1.0000 Uiso . . . . . .
H11 H 0.5651 0.2367 0.1562 0.0565 1.0000 Uiso . . . . . .
H12 H 0.4556 0.2084 0.1501 0.0565 1.0000 Uiso . . . . . .
H41 H 0.5571 0.0706 0.0358 0.1014 1.0000 Uiso . . . . . .
H51 H 0.4443 -0.0057 0.0269 0.1019 1.0000 Uiso . . . . . .
H61 H 0.2779 0.0070 0.0508 0.1015 1.0000 Uiso . . . . . .
H71 H 0.2380 0.0815 0.1045 0.1010 1.0000 Uiso . . . . . .
H81 H 0.3562 0.1536 0.1211 0.1007 1.0000 Uiso . . . . . .
H101 H 0.7071 0.2318 0.0377 0.1300 1.0000 Uiso . . . . . .
H111 H 0.6962 0.3095 -0.0180 0.1643 1.0000 Uiso . . . . . .
H121 H 0.5414 0.3448 -0.0429 0.1079 1.0000 Uiso . . . . . .
H131 H 0.3990 0.3143 -0.0027 0.0987 1.0000 Uiso . . . . . .
H141 H 0.4050 0.2383 0.0527 0.0744 1.0000 Uiso . . . . . .
H161 H 0.4888 0.2456 0.2385 0.0578 1.0000 Uiso . . . . . .
H171 H 0.3899 0.2494 0.3085 0.0706 1.0000 Uiso . . . . . .
H181 H 0.3280 0.1638 0.3428 0.0793 1.0000 Uiso . . . . . .
H191 H 0.3538 0.0764 0.3031 0.0719 1.0000 Uiso . . . . . .
H201 H 0.4637 0.0703 0.2364 0.0594 1.0000 Uiso . . . . . .
H231 H 0.7778 0.0784 0.3224 0.0845 1.0000 Uiso . . . . . .
H241 H 0.7588 -0.0203 0.3075 0.0982 1.0000 Uiso . . . . . .
H251 H 0.6792 -0.0528 0.2357 0.0912 1.0000 Uiso . . . . . .
H271 H 0.6940 0.1896 0.2420 0.0768 1.0000 Uiso . . . . . .
H272 H 0.7970 0.1754 0.2701 0.0768 1.0000 Uiso . . . . . .
H273 H 0.6933 0.1786 0.2999 0.0768 1.0000 Uiso . . . . . .
H281 H 0.5990 -0.0352 0.1634 0.0853 1.0000 Uiso . . . . . .
H282 H 0.6379 0.0221 0.1359 0.0853 1.0000 Uiso . . . . . .
H283 H 0.5312 0.0224 0.1633 0.0853 1.0000 Uiso . . . . . .
H301 H 0.9021 0.1012 0.2393 0.0551 1.0000 Uiso . . . . . .
H311 H 0.9925 0.1332 0.3069 0.0649 1.0000 Uiso . . . . . .
H321 H 1.1521 0.1738 0.2970 0.0652 1.0000 Uiso . . . . . .
H331 H 1.2169 0.1878 0.2186 0.0624 1.0000 Uiso . . . . . .
H341 H 1.1298 0.1545 0.1505 0.0548 1.0000 Uiso . . . . . .
H361 H 0.9957 -0.0049 0.1772 0.0676 1.0000 Uiso . . . . . .
H371 H 1.0695 -0.0886 0.1437 0.0744 1.0000 Uiso . . . . . .
H381 H 1.1243 -0.0892 0.0631 0.0692 1.0000 Uiso . . . . . .
H391 H 1.1022 -0.0069 0.0140 0.0657 1.0000 Uiso . . . . . .
H401 H 1.0199 0.0740 0.0459 0.0611 1.0000 Uiso . . . . . .
H411 H 0.9077 0.1978 0.4477 0.2033 0.5064 Uiso . . . . . .
H412 H 0.8201 0.1601 0.4724 0.2033 0.5064 Uiso . . . . . .
H421 H 0.7183 0.4385 0.4913 0.2624 0.4500 Uiso . . . . . .
H422 H 0.6670 0.4796 0.4510 0.2624 0.4500 Uiso . . . . . .
H431 H 0.5503 0.2940 0.4363 0.2147 0.2795 Uiso . . . . . .
H432 H 0.5332 0.3082 0.3795 0.2147 0.2795 Uiso . . . . . .

loop_
_atom_site_aniso_label
_atom_site_aniso_U_11
_atom_site_aniso_U_22
_atom_site_aniso_U_33
_atom_site_aniso_U_23
_atom_site_aniso_U_13
_atom_site_aniso_U_12
Ni1 0.0309(5) 0.0299(5) 0.0495(6) -0.0018(4) 0.0001(4) 0.0015(4)
Br1 0.0454(4) 0.0574(5) 0.0520(5) -0.0101(4) 0.0021(4) 0.0075(4)
Br2 0.0383(4) 0.0353(4) 0.0828(6) -0.0100(4) 0.0077(4) -0.0080(3)
P1 0.0307(9) 0.0343(10) 0.0546(13) -0.0006(9) -0.0002(8) 0.0023(8)
N1 0.026(3) 0.027(3) 0.052(4) -0.002(3) 0.001(2) -0.003(2)
C1 0.027(4) 0.038(4) 0.076(6) 0.002(4) 0.004(3) 0.002(3)
C2 0.031(4) 0.024(3) 0.055(5) -0.001(3) -0.006(3) -0.001(3)
C3 0.048(2) 0.078(3) 0.125(4) -0.040(3) 0.018(2) -0.019(2)
C4 0.049(2) 0.079(3) 0.126(4) -0.041(3) 0.019(2) -0.019(2)
C5 0.049(2) 0.079(3) 0.126(4) -0.041(3) 0.019(2) -0.019(2)
C6 0.049(2) 0.079(3) 0.126(4) -0.041(3) 0.018(2) -0.019(2)
C7 0.048(2) 0.079(3) 0.126(4) -0.040(3) 0.019(2) -0.019(2)
C8 0.048(2) 0.078(3) 0.125(4) -0.040(3) 0.019(2) -0.019(2)
C9 0.055(5) 0.044(4) 0.050(5) 0.001(4) 0.000(4) 0.013(4)
C10 0.065(7) 0.113(9) 0.148(11) 0.087(9) 0.006(7) 0.006(6)
C11 0.101(10) 0.116(11) 0.194(17) 0.094(12) 0.028(10) 0.011(9)
C12 0.105(9) 0.061(7) 0.104(9) 0.035(6) 0.021(7) 0.024(6)
C13 0.092(8) 0.101(8) 0.054(6) 0.004(6) -0.001(6) 0.057(7)
C14 0.055(5) 0.080(6) 0.051(5) 0.017(5) 0.005(4) 0.019(5)
C15 0.032(4) 0.037(4) 0.048(5) 0.000(3) -0.001(3) -0.003(3)
C16 0.051(4) 0.029(4) 0.064(6) -0.006(4) 0.014(4) -0.002(3)
C17 0.061(5) 0.057(6) 0.059(6) -0.012(5) 0.004(4) 0.018(4)
C18 0.059(5) 0.082(7) 0.057(6) 0.001(6) 0.012(5) 0.014(5)
C19 0.048(5) 0.059(6) 0.073(6) 0.017(5) 0.004(4) -0.001(4)
C20 0.040(4) 0.045(5) 0.064(5) 0.013(4) 0.011(4) 0.000(3)
C21 0.040(4) 0.038(4) 0.048(5) 0.006(4) 0.006(3) 0.006(3)
C22 0.040(4) 0.072(6) 0.054(5) 0.005(4) 0.001(4) -0.001(4)
C23 0.042(5) 0.113(9) 0.056(6) 0.020(6) 0.002(4) 0.003(5)
C24 0.065(6) 0.084(8) 0.096(9) 0.050(7) 0.004(6) 0.015(6)
C25 0.067(6) 0.055(6) 0.106(9) 0.023(6) 0.014(6) 0.018(5)
C26 0.055(5) 0.042(5) 0.079(7) 0.010(5) 0.012(5) 0.001(4)
C27 0.057(5) 0.079(7) 0.056(6) -0.015(5) -0.005(4) -0.005(5)
C28 0.084(7) 0.040(5) 0.089(8) -0.001(5) 0.009(6) 0.000(5)
O1 0.036(3) 0.040(3) 0.056(3) 0.007(2) 0.003(2) 0.006(2)
P2 0.0349(10) 0.0364(10) 0.0504(12) 0.0030(10) 0.0009(8) 0.0041(8)
C29 0.036(4) 0.022(4) 0.055(5) 0.010(3) 0.000(3) 0.012(3)
C30 0.045(4) 0.037(4) 0.055(6) 0.003(4) 0.001(4) -0.002(3)
C31 0.058(5) 0.052(5) 0.052(6) -0.004(4) 0.002(4) 0.011(4)
C32 0.064(6) 0.049(5) 0.050(6) -0.010(4) -0.013(4) 0.006(4)
C33 0.043(4) 0.037(4) 0.075(7) 0.003(4) -0.013(4) -0.004(4)
C34 0.037(4) 0.031(4) 0.069(6) 0.006(4) 0.005(4) 0.001(3)
C35 0.035(4) 0.043(5) 0.047(5) 0.007(4) 0.001(3) 0.000(3)
C36 0.062(5) 0.052(5) 0.055(5) -0.008(4) 0.003(4) 0.008(4)
C37 0.070(6) 0.039(5) 0.077(7) -0.012(4) -0.006(5) 0.012(4)
C38 0.048(5) 0.050(5) 0.075(7) -0.026(5) -0.007(4) 0.003(4)
C39 0.050(5) 0.067(6) 0.048(5) -0.013(5) -0.007(4) 0.018(4)
C40 0.039(4) 0.069(6) 0.044(5) 0.012(4) 0.001(4) 0.011(4)
C41 0.156(6) 0.267(10) 0.085(4) -0.002(5) -0.009(4) -0.059(6)
Cl1 0.154(6) 0.267(10) 0.084(4) -0.005(5) -0.010(4) -0.060(6)
Cl2 0.160(6) 0.267(10) 0.086(4) 0.001(5) -0.008(4) -0.058(6)
C42 0.323(17) 0.151(9) 0.181(11) 0.011(7) 0.003(9) 0.063(8)
Cl3 0.323(17) 0.149(9) 0.179(11) 0.010(7) 0.003(9) 0.063(8)
Cl4 0.324(17) 0.153(9) 0.183(11) 0.012(7) 0.003(9) 0.062(8)
C43 0.237(18) 0.176(14) 0.124(10) -0.011(9) 0.031(10) -0.070(12)
Cl5 0.236(18) 0.175(14) 0.123(10) -0.011(9) 0.030(10) -0.070(12)
Cl6 0.237(18) 0.177(14) 0.126(11) -0.011(9) 0.031(10) -0.070(12)

loop_
_atom_type_symbol
_atom_type_scat_dispersion_real
_atom_type_scat_dispersion_imag
_atom_type_scat_Cromer_Mann_a1
_atom_type_scat_Cromer_Mann_b1
_atom_type_scat_Cromer_Mann_a2
_atom_type_scat_Cromer_Mann_b2
_atom_type_scat_Cromer_Mann_a3
_atom_type_scat_Cromer_Mann_b3
_atom_type_scat_Cromer_Mann_a4
_atom_type_scat_Cromer_Mann_b4
_atom_type_scat_Cromer_Mann_c
_atom_type_scat_source
'C   ' 0.0020 0.0020 2.3100 20.8439 1.0200 10.2075 1.5886 0.5687 0.8650 51.6512 0.2156 International_Tables_Vol_IV_Table_2.2B
'H   ' 0.0000 0.0000 0.4930 10.5109 0.3229 26.1257 0.1402 3.1424 0.0408 57.7997 0.0030 International_Tables_Vol_IV_Table_2.2B
'Br  ' -0.3740 2.4560 17.1789 2.1723 5.2358 16.5796 5.6377 0.2609 3.9851 41.4328 2.9557 International_Tables_Vol_IV_Table_2.2B
'Cl  ' 0.1320 0.1590 11.4604 0.0104 7.1964 1.1662 6.2556 18.5194 1.6455 47.7784 -9.5574 International_Tables_Vol_IV_Table_2.2B
'N   ' 0.0040 0.0030 12.2126 0.0057 3.1322 9.8933 2.0125 28.9975 1.1663 0.5826 -11.5290 International_Tables_Vol_IV_Table_2.2B
'Ni  ' 0.2850 1.1130 12.8376 3.8785 7.2920 0.2565 4.4438 12.1763 2.3800 66.3421 1.0341 International_Tables_Vol_IV_Table_2.2B
'O   ' 0.0080 0.0060 3.0485 13.2771 2.2868 5.7011 1.5463 0.3239 0.8670 32.9089 0.2508 International_Tables_Vol_IV_Table_2.2B
'P   ' 0.0900 0.0950 6.4345 1.9067 4.1791 27.1570 1.7800 0.5260 1.4908 68.1645 1.1149 International_Tables_Vol_IV_Table_2.2B

loop_
_geom_angle_atom_site_label_1
_geom_angle_site_symmetry_1
_geom_angle_atom_site_label_2
_geom_angle_site_symmetry_2
_geom_angle_atom_site_label_3
_geom_angle_site_symmetry_3
_geom_angle
_geom_angle_publ_flag
Br1 . Ni1 . Br2 . 113.38(5) yes
Br1 . Ni1 . P1 . 95.27(6) yes
Br2 . Ni1 . P1 . 93.56(6) yes
Br1 . Ni1 . N1 . 150.44(15) yes
Br2 . Ni1 . N1 . 96.04(15) yes
P1 . Ni1 . N1 . 79.34(16) yes
Br1 . Ni1 . O1 . 89.86(15) yes
Br2 . Ni1 . O1 . 92.44(14) yes
P1 . Ni1 . O1 . 169.84(15) yes
N1 . Ni1 . O1 . 91.9(2) yes
Br1 . Ni1 . P2 . 77.73(5) yes
Br2 . Ni1 . P2 . 78.65(5) yes
P1 . Ni1 . P2 . 166.16(7) yes
N1 . Ni1 . P2 . 112.61(16) yes
O1 . Ni1 . P2 . 24.00(14) yes
Ni1 . P1 . C1 . 96.3(2) yes
Ni1 . P1 . C3 . 116.7(4) yes
C1 . P1 . C3 . 103.5(4) yes
Ni1 . P1 . C9 . 123.4(3) yes
C1 . P1 . C9 . 106.3(4) yes
C3 . P1 . C9 . 107.5(5) yes
Ni1 . N1 . C2 . 120.8(5) yes
Ni1 . N1 . C21 . 117.8(4) yes
C2 . N1 . C21 . 121.3(6) yes
P1 . C1 . C2 . 107.6(5) yes
P1 . C1 . H11 . 109.952 no
C2 . C1 . H11 . 109.948 no
P1 . C1 . H12 . 109.953 no
C2 . C1 . H12 . 109.945 no
H11 . C1 . H12 . 109.465 no
C1 . C2 . N1 . 117.5(7) yes
C1 . C2 . C15 . 115.9(6) yes
N1 . C2 . C15 . 126.6(7) yes
P1 . C3 . C4 . 117.3(5) yes
P1 . C3 . C8 . 123.6(5) yes
C4 . C3 . C8 . 118.9(5) yes
C3 . C4 . C5 . 120.3(5) yes
C3 . C4 . H41 . 119.865 no
C5 . C4 . H41 . 119.873 no
C4 . C5 . C6 . 120.2(5) yes
C4 . C5 . H51 . 119.918 no
C6 . C5 . H51 . 119.929 no
C5 . C6 . C7 . 119.8(5) yes
C5 . C6 . H61 . 120.083 no
C7 . C6 . H61 . 120.085 no
C6 . C7 . C8 . 119.8(5) yes
C6 . C7 . H71 . 120.091 no
C8 . C7 . H71 . 120.098 no
C7 . C8 . C3 . 120.4(5) yes
C7 . C8 . H81 . 119.811 no
C3 . C8 . H81 . 119.820 no
P1 . C9 . C10 . 119.5(7) yes
P1 . C9 . C14 . 122.2(7) yes
C10 . C9 . C14 . 118.1(8) yes
C9 . C10 . C11 . 119.4(10) yes
C9 . C10 . H101 . 120.294 no
C11 . C10 . H101 . 120.295 no
C10 . C11 . C12 . 121.4(12) yes
C10 . C11 . H111 . 119.284 no
C12 . C11 . H111 . 119.291 no
C11 . C12 . C13 . 118.7(10) yes
C11 . C12 . H121 . 120.654 no
C13 . C12 . H121 . 120.651 no
C12 . C13 . C14 . 121.5(9) yes
C12 . C13 . H131 . 119.231 no
C14 . C13 . H131 . 119.240 no
C9 . C14 . C13 . 120.5(9) yes
C9 . C14 . H141 . 119.737 no
C13 . C14 . H141 . 119.734 no
C2 . C15 . C16 . 118.5(6) yes
C2 . C15 . C20 . 122.2(7) yes
C16 . C15 . C20 . 119.2(7) yes
C15 . C16 . C17 . 120.8(7) yes
C15 . C16 . H161 . 119.606 no
C17 . C16 . H161 . 119.604 no
C16 . C17 . C18 . 119.8(8) yes
C16 . C17 . H171 . 120.100 no
C18 . C17 . H171 . 120.131 no
C17 . C18 . C19 . 119.7(8) yes
C17 . C18 . H181 . 120.132 no
C19 . C18 . H181 . 120.137 no
C18 . C19 . C20 . 121.4(8) yes
C18 . C19 . H191 . 119.323 no
C20 . C19 . H191 . 119.310 no
C19 . C20 . C15 . 118.9(8) yes
C19 . C20 . H201 . 120.543 no
C15 . C20 . H201 . 120.539 no
N1 . C21 . C22 . 120.7(7) yes
N1 . C21 . C26 . 118.2(7) yes
C22 . C21 . C26 . 120.9(7) yes
C21 . C22 . C23 . 118.5(9) yes
C21 . C22 . C27 . 121.1(8) yes
C23 . C22 . C27 . 120.4(8) yes
C22 . C23 . C24 . 120.6(10) yes
C22 . C23 . H231 . 119.700 no
C24 . C23 . H231 . 119.716 no
C23 . C24 . C25 . 120.5(9) yes
C23 . C24 . H241 . 119.739 no
C25 . C24 . H241 . 119.766 no
C24 . C25 . C26 . 119.7(9) yes
C24 . C25 . H251 . 120.144 no
C26 . C25 . H251 . 120.156 no
C21 . C26 . C25 . 119.9(9) yes
C21 . C26 . C28 . 119.6(8) yes
C25 . C26 . C28 . 120.6(9) yes
C22 . C27 . H271 . 109.464 no
C22 . C27 . H272 . 109.471 no
H271 . C27 . H272 . 109.474 no
C22 . C27 . H273 . 109.464 no
H271 . C27 . H273 . 109.473 no
H272 . C27 . H273 . 109.482 no
C26 . C28 . H281 . 109.467 no
C26 . C28 . H282 . 109.466 no
H281 . C28 . H282 . 109.466 no
C26 . C28 . H283 . 109.477 no
H281 . C28 . H283 . 109.478 no
H282 . C28 . H283 . 109.473 no
Ni1 . O1 . P2 . 122.4(3) yes
Ni1 . P2 . O1 . 33.64(19) yes
Ni1 . P2 . C29 . 124.3(2) yes
O1 . P2 . C29 . 111.2(3) yes
Ni1 . P2 . C35 . 125.0(2) yes
O1 . P2 . C35 . 113.7(3) yes
C29 . P2 . C35 . 107.4(3) yes
Ni1 . P2 . H1 . 82(4) no
O1 . P2 . H1 . 116(4) no
C29 . P2 . H1 . 106(4) no
C35 . P2 . H1 . 102(4) no
P2 . C29 . C30 . 119.2(6) yes
P2 . C29 . C34 . 122.4(6) yes
C30 . C29 . C34 . 118.3(7) yes
C29 . C30 . C31 . 120.3(7) yes
C29 . C30 . H301 . 119.855 no
C31 . C30 . H301 . 119.857 no
C30 . C31 . C32 . 120.3(8) yes
C30 . C31 . H311 . 119.833 no
C32 . C31 . H311 . 119.822 no
C31 . C32 . C33 . 119.8(8) yes
C31 . C32 . H321 . 120.111 no
C33 . C32 . H321 . 120.092 no
C32 . C33 . C34 . 120.6(7) yes
C32 . C33 . H331 . 119.709 no
C34 . C33 . H331 . 119.700 no
C29 . C34 . C33 . 120.6(8) yes
C29 . C34 . H341 . 119.723 no
C33 . C34 . H341 . 119.717 no
P2 . C35 . C36 . 119.1(6) yes
P2 . C35 . C40 . 121.8(6) yes
C36 . C35 . C40 . 119.1(7) yes
C35 . C36 . C37 . 119.2(8) yes
C35 . C36 . H361 . 120.383 no
C37 . C36 . H361 . 120.373 no
C36 . C37 . C38 . 120.5(9) yes
C36 . C37 . H371 . 119.753 no
C38 . C37 . H371 . 119.736 no
C37 . C38 . C39 . 120.1(8) yes
C37 . C38 . H381 . 119.936 no
C39 . C38 . H381 . 119.930 no
C38 . C39 . C40 . 119.1(8) yes
C38 . C39 . H391 . 120.465 no
C40 . C39 . H391 . 120.463 no
C39 . C40 . C35 . 121.8(8) yes
C39 . C40 . H401 . 119.089 no
C35 . C40 . H401 . 119.093 no
Cl1 . C41 . Cl2 . 99.9(7) yes
Cl1 . C41 . H411 . 111.808 no
Cl2 . C41 . H411 . 111.812 no
Cl1 . C41 . H412 . 111.800 no
Cl2 . C41 . H412 . 111.805 no
H411 . C41 . H412 . 109.469 no
C41 . Cl2 . Cl6 . 152.6(12) yes
Cl3 . C42 . Cl4 . 89.7(8) yes
Cl3 . C42 . H421 . 114.096 no
Cl4 . C42 . H421 . 114.110 no
Cl3 . C42 . H422 . 114.228 no
Cl4 . C42 . H422 . 114.244 no
H421 . C42 . H422 . 109.453 no
C42 . Cl3 . Cl4 . 45.2(5) yes
C42 . Cl4 . Cl3 . 45.1(5) yes
C42 . Cl4 . Cl5 . 127.5(15) yes
Cl3 . Cl4 . Cl5 . 84.0(12) yes
Cl5 . C43 . Cl6 . 94.6(8) yes
Cl5 . C43 . H431 . 113.066 no
Cl6 . C43 . H431 . 113.058 no
Cl5 . C43 . H432 . 113.081 no
Cl6 . C43 . H432 . 113.052 no
H431 . C43 . H432 . 109.460 no
C43 . Cl5 . Cl4 . 94.6(18) yes
C43 . Cl5 . Cl6 . 42.9(5) yes
Cl4 . Cl5 . Cl6 . 134.8(15) yes
C43 . Cl6 . Cl2 . 137.9(19) yes
C43 . Cl6 . Cl5 . 42.6(5) yes
Cl2 . Cl6 . Cl5 . 100.8(12) yes

loop_
_geom_bond_atom_site_label_1
_geom_bond_site_symmetry_1
_geom_bond_atom_site_label_2
_geom_bond_site_symmetry_2
_geom_bond_distance
_geom_bond_publ_flag
Ni1 . Br1 . 2.4736(13) yes
Ni1 . Br2 . 2.4634(12) yes
Ni1 . P1 . 2.329(2) yes
Ni1 . N1 . 2.111(6) yes
Ni1 . O1 . 2.041(5) yes
Ni1 . P2 . 3.112(2) yes
P1 . C1 . 1.824(9) yes
P1 . C3 . 1.839(6) yes
P1 . C9 . 1.816(8) yes
N1 . C2 . 1.295(8) yes
N1 . C21 . 1.439(9) yes
C1 . C2 . 1.518(11) yes
C1 . H11 . 1.000 no
C1 . H12 . 1.000 no
C2 . C15 . 1.483(10) yes
C3 . C4 . 1.371(7) yes
C3 . C8 . 1.373(7) yes
C4 . C5 . 1.366(7) yes
C4 . H41 . 1.000 no
C5 . C6 . 1.362(7) yes
C5 . H51 . 1.000 no
C6 . C7 . 1.360(7) yes
C6 . H61 . 1.000 no
C7 . C8 . 1.375(7) yes
C7 . H71 . 1.000 no
C8 . H81 . 1.000 no
C9 . C10 . 1.368(13) yes
C9 . C14 . 1.390(11) yes
C10 . C11 . 1.406(15) yes
C10 . H101 . 1.000 no
C11 . C12 . 1.356(18) yes
C11 . H111 . 1.000 no
C12 . C13 . 1.341(15) yes
C12 . H121 . 1.000 no
C13 . C14 . 1.378(14) yes
C13 . H131 . 1.000 no
C14 . H141 . 1.000 no
C15 . C16 . 1.387(10) yes
C15 . C20 . 1.382(10) yes
C16 . C17 . 1.371(12) yes
C16 . H161 . 1.000 no
C17 . C18 . 1.373(13) yes
C17 . H171 . 1.000 no
C18 . C19 . 1.360(13) yes
C18 . H181 . 1.000 no
C19 . C20 . 1.385(12) yes
C19 . H191 . 1.000 no
C20 . H201 . 1.000 no
C21 . C22 . 1.389(11) yes
C21 . C26 . 1.401(11) yes
C22 . C23 . 1.377(13) yes
C22 . C27 . 1.498(13) yes
C23 . C24 . 1.376(16) yes
C23 . H231 . 1.000 no
C24 . C25 . 1.397(17) yes
C24 . H241 . 1.000 no
C25 . C26 . 1.350(13) yes
C25 . H251 . 1.000 no
C26 . C28 . 1.521(14) yes
C27 . H271 . 1.000 no
C27 . H272 . 1.000 no
C27 . H273 . 1.000 no
C28 . H281 . 1.000 no
C28 . H282 . 1.000 no
C28 . H283 . 1.000 no
O1 . P2 . 1.498(5) yes
P2 . C29 . 1.791(8) yes
P2 . C35 . 1.799(8) yes
P2 . H1 . 1.32(10) no
C29 . C30 . 1.412(11) yes
C29 . C34 . 1.386(10) yes
C30 . C31 . 1.373(12) yes
C30 . H301 . 1.000 no
C31 . C32 . 1.378(13) yes
C31 . H311 . 1.000 no
C32 . C33 . 1.378(12) yes
C32 . H321 . 1.000 no
C33 . C34 . 1.375(12) yes
C33 . H331 . 1.000 no
C34 . H341 . 1.000 no
C35 . C36 . 1.393(11) yes
C35 . C40 . 1.362(11) yes
C36 . C37 . 1.391(12) yes
C36 . H361 . 1.000 no
C37 . C38 . 1.370(13) yes
C37 . H371 . 1.000 no
C38 . C39 . 1.378(13) yes
C38 . H381 . 1.000 no
C39 . C40 . 1.379(11) yes
C39 . H391 . 1.000 no
C40 . H401 . 1.000 no
C41 . Cl1 . 1.794(9) yes
C41 . Cl2 . 1.794(9) yes
C41 . H411 . 1.000 no
C41 . H412 . 1.000 no
Cl2 . Cl6 . 1.74(3) yes
C42 . Cl3 . 1.756(10) yes
C42 . Cl4 . 1.759(10) yes
C42 . H421 . 1.001 no
C42 . H422 . 0.999 no
Cl3 . Cl4 . 2.479(18) yes
Cl4 . Cl5 . 1.35(2) yes
C43 . Cl5 . 1.771(10) yes
C43 . Cl6 . 1.781(10) yes
C43 . H431 . 1.000 no
C43 . H432 . 1.000 no
Cl5 . Cl6 . 2.609(18) yes
